data_7702048
loop_
_publ_author_name
'Kan, Chao'
'Ge, Jilei'
'Ma, Haiyan'

_publ_section_title
;
 Aluminum methyl, alkoxide and \a-alkoxy ester complexes supported by
 6,6'-dimethylbiphenyl-bridged salen ligands: synthesis, characterization
 and catalysis for rac-lactide polymerization.
;
_journal_issue 15
_journal_name_full 'Dalton transactions (Cambridge, England : 2003)'
_journal_page_first 6682
_journal_page_last 6695
_journal_paper_doi 10.1039/c5dt04633e
_journal_volume 45
_journal_year 2016
_chemical_absolute_configuration rmad
_chemical_formula_moiety 'C38 H44 N2 O2'
_chemical_formula_sum 'C38 H44 N2 O2'
_chemical_formula_weight 560.75
_space_group_crystal_system orthorhombic
_space_group_IT_number 41
_space_group_name_Hall 'A 2 -2ab'
_space_group_name_H-M_alt 'A e a 2'
_atom_sites_solution_hydrogens geom
_atom_sites_solution_primary direct
_audit_creation_date 2014-09-01
_audit_creation_method
;
Olex2 1.2
(compiled 2014.07.22 svn.r2960 for OlexSys, GUI svn.r4862)
;
_audit_update_record
;
2015-05-05 deposited with the CCDC.
2016-03-01 downloaded from the CCDC.
;
_cell_angle_alpha 90
_cell_angle_beta 90
_cell_angle_gamma 90
_cell_formula_units_Z 4
_cell_length_a 9.9750(19)
_cell_length_b 30.060(7)
_cell_length_c 10.719(2)
_cell_measurement_reflns_used 2613
_cell_measurement_temperature 130
_cell_measurement_theta_max 26.29
_cell_measurement_theta_min 2.87
_cell_volume 3214.1(11)
_computing_cell_refinement 'SAINT v7.68A (Bruker, 2009)'
_computing_data_reduction 'SAINT v7.68A (Bruker, 2009)'
_computing_molecular_graphics 'Olex2 (Dolomanov et al., 2009)'
_computing_publication_material 'Olex2 (Dolomanov et al., 2009)'
_computing_structure_refinement 'XL (Sheldrick, 2008)'
_computing_structure_solution 'ShelXS (Sheldrick, 2008)'
_diffrn_ambient_temperature 130
_diffrn_measured_fraction_theta_full 1.000
_diffrn_measured_fraction_theta_max 0.994
_diffrn_measurement_device_type 'Bruker APEX-II CCD'
_diffrn_measurement_method '\f and \w scans'
_diffrn_radiation_monochromator graphite
_diffrn_radiation_type MoK\a
_diffrn_radiation_wavelength 0.71073
_diffrn_reflns_av_R_equivalents 0.0764
_diffrn_reflns_av_unetI/netI 0.0744
_diffrn_reflns_Laue_measured_fraction_full 1.000
_diffrn_reflns_Laue_measured_fraction_max 0.994
_diffrn_reflns_limit_h_max 14
_diffrn_reflns_limit_h_min -14
_diffrn_reflns_limit_k_max 43
_diffrn_reflns_limit_k_min -43
_diffrn_reflns_limit_l_max 8
_diffrn_reflns_limit_l_min -15
_diffrn_reflns_number 15858
_diffrn_reflns_point_group_measured_fraction_full 0.897
_diffrn_reflns_point_group_measured_fraction_max 0.847
_diffrn_reflns_theta_full 26.000
_diffrn_reflns_theta_max 30.947
_diffrn_reflns_theta_min 1.355
_diffrn_standards_number 0
_exptl_absorpt_coefficient_mu 0.071
_exptl_absorpt_correction_T_max 0.7461
_exptl_absorpt_correction_T_min 0.5575
_exptl_absorpt_correction_type multi-scan
_exptl_absorpt_process_details
;
SADABS-2008/1 (Bruker,2008) was used for absorption correction.
wR2(int) was 0.0878 before and 0.0691 after correction.
The Ratio of minimum to maximum transmission is 0.7472.
The \l/2 correction factor is 0.0015.
;
_exptl_crystal_colour yellow
_exptl_crystal_colour_primary yellow
_exptl_crystal_density_diffrn 1.159
_exptl_crystal_description plate
_exptl_crystal_F_000 1208
_exptl_crystal_size_max 0.32
_exptl_crystal_size_mid 0.12
_exptl_crystal_size_min 0.03
_refine_diff_density_max 0.271
_refine_diff_density_min -0.205
_refine_diff_density_rms 0.050
_refine_ls_abs_structure_details
;
 Flack x determined using 1095 quotients [(I+)-(I-)]/[(I+)+(I-)]
 (Parsons, Flack and Wagner, Acta Cryst. B69 (2013) 249-259).
;
_refine_ls_abs_structure_Flack -0.5(10)
_refine_ls_extinction_method none
_refine_ls_goodness_of_fit_ref 1.020
_refine_ls_hydrogen_treatment constr
_refine_ls_matrix_type full
_refine_ls_number_parameters 196
_refine_ls_number_reflns 4310
_refine_ls_number_restraints 1
_refine_ls_restrained_S_all 1.019
_refine_ls_R_factor_all 0.0706
_refine_ls_R_factor_gt 0.0521
_refine_ls_shift/su_max 0.001
_refine_ls_shift/su_mean 0.000
_refine_ls_structure_factor_coef Fsqd
_refine_ls_weighting_details 'w=1/[\s^2^(Fo^2^)+(0.0676P)^2^+0.1481P] where P=(Fo^2^+2Fc^2^)/3'
_refine_ls_weighting_scheme calc
_refine_ls_wR_factor_gt 0.1235
_refine_ls_wR_factor_ref 0.1350
_reflns_Friedel_coverage 0.620
_reflns_Friedel_fraction_full 0.782
_reflns_Friedel_fraction_max 0.683
_reflns_number_gt 3392
_reflns_number_total 4310
_reflns_threshold_expression 'I > 2\s(I)'
_cod_data_source_file c5dt04633e2.cif
_cod_data_source_block dm14499
_cod_original_cell_volume 3214.0(11)
_cod_original_sg_symbol_Hall 'A 2 -2ac'
_cod_database_code 7702048
_shelxl_version_number 2014-3
_shelx_space_group_comment
;
The symmetry employed for this shelxl refinement is uniquely defined
by the following loop, which should always be used as a source of
symmetry information in preference to the above space-group names.
They are only intended as comments.
;
_shelx_estimated_absorpt_t_max 0.998
_shelx_estimated_absorpt_t_min 0.978
_olex2_refinement_description
;
1. Fixed Uiso
 At 1.2 times of:
  All C(H) groups
 At 1.5 times of:
  All C(H,H,H) groups, All O(H) groups
2.a Aromatic/amide H refined with riding coordinates:
 C3(H3), C4(H4), C5(H5), C8(H8), C10(H10), C12(H12)
2.b Idealised Me refined as rotating group:
 C1(H1A,H1B,H1C), C16(H16A,H16B,H16C), C17(H17A,H17B,H17C), C18(H18A,H18B,
 H18C), C19(H19A,H19B,H19C)
2.c Idealised tetrahedral OH refined as rotating group:
 O1(H1)
;
_olex2_submission_special_instructions 'No special instructions were received'

loop_
_space_group_symop_operation_xyz
'x, y, z'
'-x, -y, z'
'-x+1/2, y+1/2, z'
'x+1/2, -y+1/2, z'
'x, y+1/2, z+1/2'
'-x, -y+1/2, z+1/2'
'-x+1/2, y+1, z+1/2'
'x+1/2, -y+1, z+1/2'

loop_
_atom_site_label
_atom_site_type_symbol
_atom_site_fract_x
_atom_site_fract_y
_atom_site_fract_z
_atom_site_U_iso_or_equiv
_atom_site_adp_type
_atom_site_occupancy
_atom_site_site_symmetry_order
_atom_site_calc_flag
_atom_site_refinement_flags_posn
O1 O -0.45564(18) 0.11813(6) -0.01609(16) 0.0287(4) Uani 1 1 d .
H1 H -0.4802 0.0927 0.0070 0.043 Uiso 1 1 calc GR
N1 N -0.60835(19) 0.04895(6) -0.01077(19) 0.0215(4) Uani 1 1 d .
C1 C -0.5225(3) -0.06764(9) 0.3016(3) 0.0285(5) Uani 1 1 d .
H1A H -0.4628 -0.0464 0.3431 0.043 Uiso 1 1 calc GR
H1B H -0.4689 -0.0888 0.2532 0.043 Uiso 1 1 calc GR
H1C H -0.5747 -0.0838 0.3645 0.043 Uiso 1 1 calc GR
C2 C -0.6161(2) -0.04304(7) 0.2157(2) 0.0217(5) Uani 1 1 d .
C3 C -0.7501(3) -0.05646(8) 0.2064(2) 0.0256(5) Uani 1 1 d .
H3 H -0.7821 -0.0797 0.2584 0.031 Uiso 1 1 calc R
C4 C -0.8363(2) -0.03651(8) 0.1230(3) 0.0291(6) Uani 1 1 d .
H4 H -0.9267 -0.0463 0.1174 0.035 Uiso 1 1 calc R
C5 C -0.7918(2) -0.00221(8) 0.0473(3) 0.0266(5) Uani 1 1 d .
H5 H -0.8510 0.0114 -0.0107 0.032 Uiso 1 1 calc R
C6 C -0.6592(2) 0.01224(7) 0.0570(2) 0.0203(5) Uani 1 1 d .
C7 C -0.5711(2) -0.00787(7) 0.1423(2) 0.0180(4) Uani 1 1 d .
C8 C -0.6420(2) 0.05704(7) -0.1232(2) 0.0215(5) Uani 1 1 d .
H8 H -0.6984 0.0366 -0.1658 0.026 Uiso 1 1 calc R
C9 C -0.5959(2) 0.09682(7) -0.1879(2) 0.0198(4) Uani 1 1 d .
C10 C -0.6458(2) 0.10615(8) -0.3064(2) 0.0230(5) Uani 1 1 d .
H10 H -0.7070 0.0860 -0.3440 0.028 Uiso 1 1 calc R
C11 C -0.6083(2) 0.14396(8) -0.3704(2) 0.0249(5) Uani 1 1 d .
C12 C -0.5178(2) 0.17281(7) -0.3111(2) 0.0238(5) Uani 1 1 d .
H12 H -0.4912 0.1989 -0.3545 0.029 Uiso 1 1 calc R
C13 C -0.4648(2) 0.16569(7) -0.1935(2) 0.0204(4) Uani 1 1 d .
C14 C -0.5053(2) 0.12665(7) -0.1306(2) 0.0210(4) Uani 1 1 d .
C15 C -0.3675(3) 0.19884(7) -0.1323(2) 0.0256(5) Uani 1 1 d .
C16 C -0.2322(3) 0.17639(9) -0.1073(3) 0.0381(7) Uani 1 1 d .
H16A H -0.1949 0.1654 -0.1861 0.057 Uiso 1 1 calc GR
H16B H -0.2449 0.1514 -0.0497 0.057 Uiso 1 1 calc GR
H16C H -0.1703 0.1980 -0.0704 0.057 Uiso 1 1 calc GR
C17 C -0.4280(3) 0.21641(9) -0.0105(3) 0.0336(6) Uani 1 1 d .
H17A H -0.4396 0.1917 0.0483 0.050 Uiso 1 1 calc GR
H17B H -0.5153 0.2300 -0.0278 0.050 Uiso 1 1 calc GR
H17C H -0.3679 0.2387 0.0259 0.050 Uiso 1 1 calc GR
C18 C -0.3410(3) 0.23907(8) -0.2171(3) 0.0352(6) Uani 1 1 d .
H18A H -0.4249 0.2553 -0.2306 0.053 Uiso 1 1 calc GR
H18B H -0.3058 0.2288 -0.2974 0.053 Uiso 1 1 calc GR
H18C H -0.2754 0.2588 -0.1773 0.053 Uiso 1 1 calc GR
C19 C -0.6627(3) 0.15464(10) -0.4975(3) 0.0366(7) Uani 1 1 d .
H19A H -0.7450 0.1722 -0.4889 0.055 Uiso 1 1 calc GR
H19B H -0.6827 0.1269 -0.5420 0.055 Uiso 1 1 calc GR
H19C H -0.5961 0.1718 -0.5445 0.055 Uiso 1 1 calc GR

loop_
_atom_site_aniso_label
_atom_site_aniso_U_11
_atom_site_aniso_U_22
_atom_site_aniso_U_33
_atom_site_aniso_U_23
_atom_site_aniso_U_13
_atom_site_aniso_U_12
O1 0.0354(10) 0.0269(8) 0.0238(9) 0.0059(7) -0.0092(8) -0.0073(7)
N1 0.0191(9) 0.0215(9) 0.0239(11) 0.0045(8) 0.0018(8) 0.0000(7)
C1 0.0294(12) 0.0289(12) 0.0273(13) 0.0084(10) -0.0023(10) -0.0043(9)
C2 0.0236(11) 0.0231(11) 0.0184(11) 0.0000(8) -0.0005(9) -0.0019(8)
C3 0.0256(11) 0.0253(10) 0.0258(13) 0.0029(9) 0.0027(10) -0.0072(9)
C4 0.0189(10) 0.0341(13) 0.0344(15) 0.0038(11) 0.0011(10) -0.0060(9)
C5 0.0194(11) 0.0331(12) 0.0272(14) 0.0050(10) -0.0011(10) -0.0014(9)
C6 0.0216(10) 0.0205(10) 0.0188(11) -0.0001(9) 0.0017(8) -0.0009(8)
C7 0.0170(10) 0.0190(9) 0.0179(11) -0.0036(8) 0.0023(8) -0.0023(8)
C8 0.0190(10) 0.0216(10) 0.0238(12) -0.0002(9) 0.0006(9) -0.0001(8)
C9 0.0218(10) 0.0206(10) 0.0170(11) 0.0002(8) 0.0029(9) -0.0001(8)
C10 0.0236(11) 0.0245(10) 0.0210(12) -0.0020(9) -0.0022(9) -0.0016(8)
C11 0.0288(12) 0.0238(11) 0.0220(12) 0.0007(9) -0.0022(10) -0.0016(9)
C12 0.0285(12) 0.0214(10) 0.0214(12) 0.0019(9) 0.0015(10) -0.0009(9)
C13 0.0201(10) 0.0199(10) 0.0213(12) -0.0013(8) 0.0007(9) 0.0010(8)
C14 0.0221(10) 0.0205(10) 0.0204(11) -0.0011(9) -0.0002(9) 0.0007(8)
C15 0.0278(11) 0.0213(11) 0.0277(13) -0.0018(9) -0.0034(10) -0.0041(9)
C16 0.0276(13) 0.0319(13) 0.055(2) -0.0035(13) -0.0080(13) -0.0049(11)
C17 0.0464(16) 0.0283(12) 0.0261(13) -0.0057(11) -0.0034(12) -0.0050(11)
C18 0.0450(16) 0.0263(12) 0.0343(16) 0.0006(11) -0.0013(13) -0.0116(11)
C19 0.0487(17) 0.0355(14) 0.0256(15) 0.0058(11) -0.0112(12) -0.0094(12)

loop_
_atom_type_symbol
_atom_type_description
_atom_type_scat_dispersion_real
_atom_type_scat_dispersion_imag
_atom_type_scat_source
C C 0.0033 0.0016 'International Tables Vol C Tables 4.2.6.8 and 6.1.1.4'
H H 0.0000 0.0000 'International Tables Vol C Tables 4.2.6.8 and 6.1.1.4'
N N 0.0061 0.0033 'International Tables Vol C Tables 4.2.6.8 and 6.1.1.4'
O O 0.0106 0.0060 'International Tables Vol C Tables 4.2.6.8 and 6.1.1.4'

loop_
_geom_angle_atom_site_label_1
_geom_angle_atom_site_label_2
_geom_angle_atom_site_label_3
_geom_angle
_geom_angle_site_symmetry_3
C14 O1 H1 109.5 .
C8 N1 C6 122.7(2) .
H1A C1 H1B 109.5 .
H1A C1 H1C 109.5 .
H1B C1 H1C 109.5 .
C2 C1 H1A 109.5 .
C2 C1 H1B 109.5 .
C2 C1 H1C 109.5 .
C3 C2 C1 119.6(2) .
C7 C2 C1 121.2(2) .
C7 C2 C3 119.1(2) .
C2 C3 H3 119.4 .
C4 C3 C2 121.2(2) .
C4 C3 H3 119.4 .
C3 C4 H4 119.9 .
C3 C4 C5 120.2(2) .
C5 C4 H4 119.9 .
C4 C5 H5 120.3 .
C4 C5 C6 119.5(2) .
C6 C5 H5 120.3 .
C5 C6 N1 123.0(2) .
C5 C6 C7 120.5(2) .
C7 C6 N1 116.4(2) .
C2 C7 C6 119.5(2) .
C2 C7 C7 123.1(2) 2_455
C6 C7 C7 117.20(18) 2_455
N1 C8 H8 119.2 .
N1 C8 C9 121.6(2) .
C9 C8 H8 119.2 .
C10 C9 C8 119.1(2) .
C10 C9 C14 119.8(2) .
C14 C9 C8 121.0(2) .
C9 C10 H10 119.2 .
C11 C10 C9 121.5(2) .
C11 C10 H10 119.2 .
C10 C11 C12 117.3(2) .
C10 C11 C19 122.0(2) .
C12 C11 C19 120.7(2) .
C11 C12 H12 117.9 .
C13 C12 C11 124.2(2) .
C13 C12 H12 117.9 .
C12 C13 C14 117.1(2) .
C12 C13 C15 122.0(2) .
C14 C13 C15 121.0(2) .
O1 C14 C9 120.7(2) .
O1 C14 C13 119.2(2) .
C13 C14 C9 120.1(2) .
C16 C15 C13 110.17(19) .
C16 C15 C18 107.4(2) .
C17 C15 C13 109.7(2) .
C17 C15 C16 110.5(2) .
C17 C15 C18 107.5(2) .
C18 C15 C13 111.5(2) .
C15 C16 H16A 109.5 .
C15 C16 H16B 109.5 .
C15 C16 H16C 109.5 .
H16A C16 H16B 109.5 .
H16A C16 H16C 109.5 .
H16B C16 H16C 109.5 .
C15 C17 H17A 109.5 .
C15 C17 H17B 109.5 .
C15 C17 H17C 109.5 .
H17A C17 H17B 109.5 .
H17A C17 H17C 109.5 .
H17B C17 H17C 109.5 .
C15 C18 H18A 109.5 .
C15 C18 H18B 109.5 .
C15 C18 H18C 109.5 .
H18A C18 H18B 109.5 .
H18A C18 H18C 109.5 .
H18B C18 H18C 109.5 .
C11 C19 H19A 109.5 .
C11 C19 H19B 109.5 .
C11 C19 H19C 109.5 .
H19A C19 H19B 109.5 .
H19A C19 H19C 109.5 .
H19B C19 H19C 109.5 .

loop_
_geom_bond_atom_site_label_1
_geom_bond_atom_site_label_2
_geom_bond_distance
_geom_bond_site_symmetry_2
O1 H1 0.8400 .
O1 C14 1.348(3) .
N1 C6 1.415(3) .
N1 C8 1.274(3) .
C1 H1A 0.9800 .
C1 H1B 0.9800 .
C1 H1C 0.9800 .
C1 C2 1.506(3) .
C2 C3 1.400(3) .
C2 C7 1.392(3) .
C3 H3 0.9500 .
C3 C4 1.378(4) .
C4 H4 0.9500 .
C4 C5 1.385(3) .
C5 H5 0.9500 .
C5 C6 1.396(3) .
C6 C7 1.405(3) .
C7 C7 1.495(4) 2_455
C8 H8 0.9500 .
C8 C9 1.457(3) .
C9 C10 1.393(3) .
C9 C14 1.414(3) .
C10 H10 0.9500 .
C10 C11 1.379(3) .
C11 C12 1.404(3) .
C11 C19 1.501(4) .
C12 H12 0.9500 .
C12 C13 1.383(3) .
C13 C14 1.413(3) .
C13 C15 1.539(3) .
C15 C16 1.532(4) .
C15 C17 1.532(4) .
C15 C18 1.536(4) .
C16 H16A 0.9800 .
C16 H16B 0.9800 .
C16 H16C 0.9800 .
C17 H17A 0.9800 .
C17 H17B 0.9800 .
C17 H17C 0.9800 .
C18 H18A 0.9800 .
C18 H18B 0.9800 .
C18 H18C 0.9800 .
C19 H19A 0.9800 .
C19 H19B 0.9800 .
C19 H19C 0.9800 .

loop_
_geom_hbond_atom_site_label_D
_geom_hbond_atom_site_label_H
_geom_hbond_atom_site_label_A
_geom_hbond_distance_DH
_geom_hbond_distance_HA
_geom_hbond_distance_DA
_geom_hbond_angle_DHA
O1 H1 N1 0.84 1.84 2.578(3) 145.2

loop_
_geom_torsion_atom_site_label_1
_geom_torsion_atom_site_label_2
_geom_torsion_atom_site_label_3
_geom_torsion_atom_site_label_4
_geom_torsion
_geom_torsion_site_symmetry_4
N1 C6 C7 C2 177.5(2) .
N1 C6 C7 C7 -7.0(3) 2_455
N1 C8 C9 C10 -174.0(2) .
N1 C8 C9 C14 3.9(3) .
C1 C2 C3 C4 -175.9(2) .
C1 C2 C7 C6 175.6(2) .
C1 C2 C7 C7 0.3(3) 2_455
C2 C3 C4 C5 -0.7(4) .
C3 C2 C7 C6 -2.5(3) .
C3 C2 C7 C7 -177.8(2) 2_455
C3 C4 C5 C6 -0.6(4) .
C4 C5 C6 N1 -175.7(2) .
C4 C5 C6 C7 0.2(4) .
C5 C6 C7 C2 1.3(3) .
C5 C6 C7 C7 176.9(2) 2_455
C6 N1 C8 C9 175.4(2) .
C7 C2 C3 C4 2.2(4) .
C8 N1 C6 C5 -38.4(4) .
C8 N1 C6 C7 145.6(2) .
C8 C9 C10 C11 178.2(2) .
C8 C9 C14 O1 2.3(3) .
C8 C9 C14 C13 -178.2(2) .
C9 C10 C11 C12 -0.1(4) .
C9 C10 C11 C19 -179.2(2) .
C10 C9 C14 O1 -179.8(2) .
C10 C9 C14 C13 -0.3(3) .
C10 C11 C12 C13 -0.1(4) .
C11 C12 C13 C14 0.2(3) .
C11 C12 C13 C15 -179.1(2) .
C12 C13 C14 O1 179.6(2) .
C12 C13 C14 C9 0.1(3) .
C12 C13 C15 C16 -118.6(3) .
C12 C13 C15 C17 119.5(2) .
C12 C13 C15 C18 0.5(3) .
C14 C9 C10 C11 0.4(3) .
C14 C13 C15 C16 62.2(3) .
C14 C13 C15 C17 -59.7(3) .
C14 C13 C15 C18 -178.7(2) .
C15 C13 C14 O1 -1.2(3) .
C15 C13 C14 C9 179.3(2) .
C19 C11 C12 C13 179.0(2) .
